data_2109048
loop_
_publ_author_name
'Ragusa, Arianna C.'
'Peloquin, Andrew J.'
'Shahani, Marjan M.'
'Dowling, Keri N.'
'Golen, James A.'
'McMillen, Colin D.'
'Rabinovich, Daniel'
'Pennington, William T.'

_publ_section_title
;
 Heterocyclic 1,3-diazepine-based thiones and selones as versatile
 halogen-bond acceptors
;
_journal_coeditor_code RM5061
_journal_issue 5
_journal_name_full 'Acta Crystallographica Section B'
_journal_page_first
;
;
_journal_paper_doi 10.1107/S2052520622008150
_journal_volume 78
_journal_year 2022
_chemical_formula_moiety 'C23 H30 I2 N2 S'
_chemical_formula_sum 'C23 H30 I2 N2 S'
_chemical_formula_weight 620.35
_space_group_crystal_system triclinic
_space_group_IT_number 2
_space_group_name_Hall '-P 1'
_space_group_name_H-M_alt 'P -1'
_atom_sites_solution_hydrogens geom
_atom_sites_solution_primary dual
_atom_sites_solution_secondary difmap
_audit_creation_date 2021-11-11
_audit_creation_method
;
Olex2 1.5
(compiled 2021.10.07 svn.r9718050b for OlexSys, GUI svn.r6410)
;
_cell_angle_alpha 81.040(3)
_cell_angle_beta 89.926(2)
_cell_angle_gamma 85.125(2)
_cell_formula_units_Z 2
_cell_length_a 7.9505(4)
_cell_length_b 8.5048(4)
_cell_length_c 18.2812(9)
_cell_measurement_reflns_used 9861
_cell_measurement_temperature 100.00
_cell_measurement_theta_max 27.25
_cell_measurement_theta_min 2.26
_cell_volume 1216.54(10)
_computing_cell_refinement 'SAINT V8.38A (Bruker AXS Inc., 2017)'
_computing_data_collection 'APEX3 v2017.3-0 (Bruker AXS Inc., 2017)'
_computing_data_reduction 'SAINT V8.38A (Bruker AXS Inc., 2017)'
_computing_molecular_graphics 'Mercury (Macrae <i>et al.</i>, 2008)'
_computing_publication_material 'Olex2 1.5 (Dolomanov <i>et al.</i>, 2009)'
_computing_structure_refinement 'SHELXL 2018/3 (Sheldrick, 2015<i>b</i>)'
_computing_structure_solution 'SHELXT 2018/2 (Sheldrick, 2015<i>a</i>)'
_diffrn_ambient_temperature 100.00
_diffrn_measured_fraction_theta_full 0.999
_diffrn_measured_fraction_theta_max 0.989
_diffrn_measurement_device_type 'Bruker D8 Venture Photon 2'
_diffrn_measurement_method '\f and \w scans'
_diffrn_radiation_type MoK\a
_diffrn_radiation_wavelength 0.71073
_diffrn_reflns_av_R_equivalents 0.0666
_diffrn_reflns_av_unetI/netI 0.0386
_diffrn_reflns_Laue_measured_fraction_full 0.999
_diffrn_reflns_Laue_measured_fraction_max 0.989
_diffrn_reflns_limit_h_max 10
_diffrn_reflns_limit_h_min -10
_diffrn_reflns_limit_k_max 10
_diffrn_reflns_limit_k_min -10
_diffrn_reflns_limit_l_max 23
_diffrn_reflns_limit_l_min -23
_diffrn_reflns_number 37544
_diffrn_reflns_point_group_measured_fraction_full 0.999
_diffrn_reflns_point_group_measured_fraction_max 0.989
_diffrn_reflns_theta_full 25.242
_diffrn_reflns_theta_max 27.348
_diffrn_reflns_theta_min 2.433
_diffrn_source 'Incoatec I\mS'
_diffrn_source_current 1.0
_diffrn_source_power 0.05
_diffrn_source_voltage 50.0
_diffrn_standards_number 0
_exptl_absorpt_coefficient_mu 2.682
_exptl_absorpt_correction_T_max 0.7455
_exptl_absorpt_correction_T_min 0.6362
_exptl_absorpt_correction_type multi-scan
_exptl_absorpt_process_details 'SADABS v2016/2 (Bruker AXS Inc., 2017)'
_exptl_crystal_colour red
_exptl_crystal_colour_primary red
_exptl_crystal_density_diffrn 1.694
_exptl_crystal_density_meas ?
_exptl_crystal_density_method 'not measured'
_exptl_crystal_description plate
_exptl_crystal_F_000 608
_exptl_crystal_size_max 0.174
_exptl_crystal_size_mid 0.117
_exptl_crystal_size_min 0.082
_exptl_transmission_factor_max 'not measured'
_exptl_transmission_factor_min 'not measured'
_refine_diff_density_max 1.347
_refine_diff_density_min -1.403
_refine_diff_density_rms 0.117
_refine_ls_extinction_method none
_refine_ls_goodness_of_fit_ref 1.121
_refine_ls_hydrogen_treatment constr
_refine_ls_matrix_type full
_refine_ls_number_parameters 259
_refine_ls_number_reflns 5455
_refine_ls_number_restraints 0
_refine_ls_restrained_S_all 1.121
_refine_ls_R_factor_all 0.0405
_refine_ls_R_factor_gt 0.0344
_refine_ls_shift/su_max 0.001
_refine_ls_shift/su_mean 0.000
_refine_ls_structure_factor_coef Fsqd
_refine_ls_weighting_details 'w=1/[\s^2^(Fo^2^)+(0.0141P)^2^+2.7069P] where P=(Fo^2^+2Fc^2^)/3'
_refine_ls_weighting_scheme calc
_refine_ls_wR_factor_gt 0.0696
_refine_ls_wR_factor_ref 0.0717
_reflns_Friedel_coverage 0.000
_reflns_number_gt 4834
_reflns_number_total 5455
_reflns_threshold_expression 'I > 2\s(I)'
_cod_data_source_file rm5061sup1.cif
_cod_data_source_block SDiazMesSI2
_cod_depositor_comments
;
The following automatic conversions were performed:

data item '_exptl_crystal_density_meas' value 'not measured' was
changed to '?' -- the value is perceived as not measured.

Automatic conversion script
Id: cif_fix_values 7556 2019-12-06 15:28:31Z antanas 
;
_cod_database_code 2109048
_shelx_shelxl_version_number 2018/3
_shelx_space_group_comment
;
The symmetry employed for this shelxl refinement is uniquely defined
by the following loop, which should always be used as a source of
symmetry information in preference to the above space-group names.
They are only intended as comments.
;
_shelx_estimated_absorpt_t_max 0.810
_shelx_estimated_absorpt_t_min 0.653
_olex2_refinement_description
;
1. Fixed Uiso
 At 1.2 times of:
  All C(H) groups, All C(H,H) groups
 At 1.5 times of:
  All C(H,H,H) groups
2.a Secondary CH2 refined with riding coordinates:
 C2(H2A,H2B), C3(H3A,H3B), C4(H4A,H4B), C5(H5A,H5B)
2.b Aromatic/amide H refined with riding coordinates:
 C8(H8), C10(H10), C17(H17), C19(H19)
2.c Idealised Me refined as rotating group:
 C12(H12A,H12B,H12C), C13(H13A,H13B,H13C), C14(H14A,H14B,H14C), C21(H21A,H21B,
 H21C), C22(H22A,H22B,H22C), C23(H23A,H23B,H23C)
;
_olex2_submission_special_instructions 'No special instructions were received'

loop_
_space_group_symop_operation_xyz
'x, y, z'
'-x, -y, -z'

loop_
_atom_site_label
_atom_site_type_symbol
_atom_site_fract_x
_atom_site_fract_y
_atom_site_fract_z
_atom_site_U_iso_or_equiv
_atom_site_adp_type
_atom_site_occupancy
_atom_site_site_symmetry_order
_atom_site_calc_flag
_atom_site_refinement_flags_posn
_atom_site_refinement_flags_adp
_atom_site_refinement_flags_occupancy
_atom_site_disorder_assembly
_atom_site_disorder_group
I1 I 0.28705(3) 0.88440(3) 0.22530(2) 0.01492(7) Uani 1 1 d . . . . .
I2 I 0.06264(3) 1.09545(3) 0.12352(2) 0.02728(8) Uani 1 1 d . . . . .
S1 S 0.47932(10) 0.66975(11) 0.31875(5) 0.01703(18) Uani 1 1 d . . . . .
N1 N 0.8088(3) 0.6376(3) 0.33943(15) 0.0127(6) Uani 1 1 d . . . . .
N2 N 0.7225(3) 0.6387(3) 0.21680(15) 0.0130(6) Uani 1 1 d . . . . .
C1 C 0.6852(4) 0.6480(4) 0.28741(19) 0.0134(7) Uani 1 1 d . . . . .
C2 C 0.9843(4) 0.5614(4) 0.3374(2) 0.0168(7) Uani 1 1 d . . . . .
H2A H 1.018107 0.509455 0.388167 0.020 Uiso 1 1 calc R U . . .
H2B H 1.061092 0.645979 0.322132 0.020 Uiso 1 1 calc R U . . .
C3 C 1.0080(5) 0.4375(5) 0.2856(2) 0.0213(8) Uani 1 1 d . . . . .
H3A H 1.114530 0.370121 0.298913 0.026 Uiso 1 1 calc R U . . .
H3B H 0.914180 0.367398 0.292614 0.026 Uiso 1 1 calc R U . . .
C4 C 1.0133(4) 0.5118(5) 0.2043(2) 0.0196(8) Uani 1 1 d . . . . .
H4A H 1.129903 0.537851 0.191607 0.024 Uiso 1 1 calc R U . . .
H4B H 0.981390 0.433713 0.173079 0.024 Uiso 1 1 calc R U . . .
C5 C 0.8946(4) 0.6622(4) 0.18810(19) 0.0158(7) Uani 1 1 d . . . . .
H5A H 0.941171 0.747917 0.210723 0.019 Uiso 1 1 calc R U . . .
H5B H 0.887569 0.697375 0.133882 0.019 Uiso 1 1 calc R U . . .
C6 C 0.7742(4) 0.7057(4) 0.40671(18) 0.0139(7) Uani 1 1 d . . . . .
C7 C 0.7426(4) 0.6058(4) 0.47232(19) 0.0159(7) Uani 1 1 d . . . . .
C8 C 0.7116(4) 0.6771(5) 0.53581(19) 0.0179(7) Uani 1 1 d . . . . .
H8 H 0.686611 0.611912 0.580889 0.021 Uiso 1 1 calc R U . . .
C9 C 0.7166(5) 0.8403(5) 0.5346(2) 0.0207(8) Uani 1 1 d . . . . .
C10 C 0.7539(5) 0.9335(5) 0.4683(2) 0.0208(8) Uani 1 1 d . . . . .
H10 H 0.760278 1.044830 0.467324 0.025 Uiso 1 1 calc R U . . .
C11 C 0.7822(4) 0.8702(4) 0.4034(2) 0.0168(7) Uani 1 1 d . . . . .
C12 C 0.7344(5) 0.4291(4) 0.4761(2) 0.0220(8) Uani 1 1 d . . . . .
H12A H 0.687198 0.407252 0.429589 0.033 Uiso 1 1 calc R U . . .
H12B H 0.662310 0.389509 0.517285 0.033 Uiso 1 1 calc R U . . .
H12C H 0.848221 0.375011 0.483966 0.033 Uiso 1 1 calc R U . . .
C13 C 0.6858(6) 0.9149(5) 0.6037(2) 0.0301(9) Uani 1 1 d . . . . .
H13A H 0.793836 0.936811 0.623955 0.045 Uiso 1 1 calc R U . . .
H13B H 0.629485 0.841323 0.640475 0.045 Uiso 1 1 calc R U . . .
H13C H 0.613919 1.015073 0.591360 0.045 Uiso 1 1 calc R U . . .
C14 C 0.8136(5) 0.9761(5) 0.3316(2) 0.0244(8) Uani 1 1 d . . . . .
H14A H 0.920452 0.938395 0.310805 0.037 Uiso 1 1 calc R U . . .
H14B H 0.819568 1.086062 0.340714 0.037 Uiso 1 1 calc R U . . .
H14C H 0.721199 0.972794 0.296618 0.037 Uiso 1 1 calc R U . . .
C15 C 0.5972(4) 0.6111(4) 0.16372(18) 0.0128(7) Uani 1 1 d . . . . .
C16 C 0.5322(4) 0.4619(4) 0.16910(19) 0.0144(7) Uani 1 1 d . . . . .
C17 C 0.4114(4) 0.4417(4) 0.11705(19) 0.0150(7) Uani 1 1 d . . . . .
H17 H 0.365081 0.341456 0.120577 0.018 Uiso 1 1 calc R U . . .
C18 C 0.3563(4) 0.5630(5) 0.0602(2) 0.0185(7) Uani 1 1 d . . . . .
C19 C 0.4284(4) 0.7073(4) 0.05493(19) 0.0173(7) Uani 1 1 d . . . . .
H19 H 0.394263 0.790240 0.015399 0.021 Uiso 1 1 calc R U . . .
C20 C 0.5490(4) 0.7349(4) 0.10561(19) 0.0154(7) Uani 1 1 d . . . . .
C21 C 0.5925(5) 0.3234(4) 0.2275(2) 0.0197(7) Uani 1 1 d . . . . .
H21A H 0.522420 0.234631 0.225713 0.030 Uiso 1 1 calc R U . . .
H21B H 0.584081 0.356488 0.276435 0.030 Uiso 1 1 calc R U . . .
H21C H 0.710358 0.288864 0.218221 0.030 Uiso 1 1 calc R U . . .
C22 C 0.2198(4) 0.5396(5) 0.0072(2) 0.0219(8) Uani 1 1 d . . . . .
H22A H 0.194199 0.427520 0.015651 0.033 Uiso 1 1 calc R U . . .
H22B H 0.258125 0.567836 -0.043793 0.033 Uiso 1 1 calc R U . . .
H22C H 0.118065 0.608065 0.015052 0.033 Uiso 1 1 calc R U . . .
C23 C 0.6172(5) 0.8963(4) 0.0964(2) 0.0204(8) Uani 1 1 d . . . . .
H23A H 0.665570 0.912993 0.143618 0.031 Uiso 1 1 calc R U . . .
H23B H 0.525513 0.979378 0.081082 0.031 Uiso 1 1 calc R U . . .
H23C H 0.704890 0.901765 0.058623 0.031 Uiso 1 1 calc R U . . .

loop_
_atom_site_aniso_label
_atom_site_aniso_U_11
_atom_site_aniso_U_22
_atom_site_aniso_U_33
_atom_site_aniso_U_23
_atom_site_aniso_U_13
_atom_site_aniso_U_12
I1 0.01112(11) 0.01644(12) 0.01866(12) -0.00765(9) 0.00204(8) -0.00050(8)
I2 0.02175(13) 0.01754(13) 0.03991(17) 0.00272(11) -0.00680(11) 0.00034(10)
S1 0.0101(4) 0.0260(5) 0.0145(4) -0.0028(4) 0.0011(3) 0.0008(3)
N1 0.0117(13) 0.0123(14) 0.0134(14) -0.0015(11) 0.0013(10) 0.0019(11)
N2 0.0102(13) 0.0167(15) 0.0129(14) -0.0039(11) 0.0026(10) -0.0022(11)
C1 0.0127(15) 0.0128(16) 0.0150(16) -0.0035(13) 0.0018(12) 0.0002(12)
C2 0.0105(15) 0.0200(18) 0.0193(18) -0.0035(14) -0.0015(13) 0.0027(13)
C3 0.0172(17) 0.0200(19) 0.026(2) -0.0046(16) -0.0001(14) 0.0055(14)
C4 0.0116(16) 0.023(2) 0.0254(19) -0.0103(16) 0.0029(14) 0.0040(14)
C5 0.0084(15) 0.0220(19) 0.0171(17) -0.0023(14) 0.0049(12) -0.0031(13)
C6 0.0106(15) 0.0165(18) 0.0143(16) -0.0039(14) -0.0024(12) 0.0030(13)
C7 0.0125(15) 0.0174(18) 0.0172(17) -0.0022(14) -0.0023(13) 0.0005(13)
C8 0.0162(16) 0.0224(19) 0.0130(16) 0.0016(14) 0.0005(13) 0.0017(14)
C9 0.0208(18) 0.024(2) 0.0184(18) -0.0098(15) -0.0034(14) 0.0040(15)
C10 0.0250(18) 0.0154(18) 0.0232(19) -0.0084(15) -0.0003(15) 0.0015(14)
C11 0.0143(16) 0.0163(18) 0.0198(18) -0.0043(14) 0.0004(13) 0.0015(13)
C12 0.0261(19) 0.0162(19) 0.024(2) -0.0035(15) 0.0023(15) -0.0016(15)
C13 0.037(2) 0.035(2) 0.019(2) -0.0148(18) -0.0023(17) 0.0080(19)
C14 0.033(2) 0.017(2) 0.023(2) -0.0035(16) 0.0029(16) -0.0012(16)
C15 0.0097(14) 0.0182(17) 0.0110(15) -0.0042(13) 0.0020(12) -0.0011(13)
C16 0.0145(16) 0.0129(17) 0.0157(16) -0.0031(13) 0.0042(13) 0.0011(13)
C17 0.0099(15) 0.0188(18) 0.0188(17) -0.0105(14) 0.0052(13) -0.0010(13)
C18 0.0108(15) 0.030(2) 0.0164(17) -0.0099(15) 0.0037(13) 0.0016(14)
C19 0.0177(16) 0.0196(18) 0.0129(16) -0.0006(14) 0.0007(13) 0.0047(14)
C20 0.0161(16) 0.0148(17) 0.0152(17) -0.0028(14) 0.0037(13) -0.0001(13)
C21 0.0192(17) 0.0149(18) 0.0244(19) -0.0011(15) -0.0011(14) -0.0013(14)
C22 0.0167(17) 0.030(2) 0.0205(19) -0.0074(16) -0.0009(14) -0.0012(15)
C23 0.0212(18) 0.0188(19) 0.0205(19) -0.0015(15) 0.0026(14) -0.0003(14)

loop_
_atom_type_symbol
_atom_type_description
_atom_type_scat_dispersion_real
_atom_type_scat_dispersion_imag
_atom_type_scat_source
C C 0.0033 0.0016 'International Tables Vol C Tables 4.2.6.8 and 6.1.1.4'
H H 0.0000 0.0000 'International Tables Vol C Tables 4.2.6.8 and 6.1.1.4'
I I -0.4742 1.8119 'International Tables Vol C Tables 4.2.6.8 and 6.1.1.4'
N N 0.0061 0.0033 'International Tables Vol C Tables 4.2.6.8 and 6.1.1.4'
S S 0.1246 0.1234 'International Tables Vol C Tables 4.2.6.8 and 6.1.1.4'

loop_
_geom_angle_atom_site_label_1
_geom_angle_atom_site_label_2
_geom_angle_atom_site_label_3
_geom_angle
_geom_angle_site_symmetry_1
_geom_angle_site_symmetry_3
_geom_angle_publ_flag
S1 I1 I2 175.38(2) . . ?
C1 S1 I1 111.45(12) . . ?
C1 N1 C2 127.7(3) . . ?
C1 N1 C6 119.4(3) . . ?
C6 N1 C2 112.9(3) . . ?
C1 N2 C5 121.2(3) . . ?
C1 N2 C15 122.3(3) . . ?
C15 N2 C5 116.4(3) . . ?
N1 C1 S1 116.0(2) . . ?
N2 C1 S1 123.0(2) . . ?
N2 C1 N1 121.0(3) . . ?
N1 C2 H2A 108.6 . . ?
N1 C2 H2B 108.6 . . ?
N1 C2 C3 114.6(3) . . ?
H2A C2 H2B 107.6 . . ?
C3 C2 H2A 108.6 . . ?
C3 C2 H2B 108.6 . . ?
C2 C3 H3A 109.0 . . ?
C2 C3 H3B 109.0 . . ?
H3A C3 H3B 107.8 . . ?
C4 C3 C2 113.0(3) . . ?
C4 C3 H3A 109.0 . . ?
C4 C3 H3B 109.0 . . ?
C3 C4 H4A 109.4 . . ?
C3 C4 H4B 109.4 . . ?
H4A C4 H4B 108.0 . . ?
C5 C4 C3 111.4(3) . . ?
C5 C4 H4A 109.4 . . ?
C5 C4 H4B 109.4 . . ?
N2 C5 C4 112.6(3) . . ?
N2 C5 H5A 109.1 . . ?
N2 C5 H5B 109.1 . . ?
C4 C5 H5A 109.1 . . ?
C4 C5 H5B 109.1 . . ?
H5A C5 H5B 107.8 . . ?
C7 C6 N1 119.7(3) . . ?
C7 C6 C11 122.3(3) . . ?
C11 C6 N1 117.9(3) . . ?
C6 C7 C8 117.5(3) . . ?
C6 C7 C12 122.5(3) . . ?
C8 C7 C12 120.0(3) . . ?
C7 C8 H8 119.1 . . ?
C9 C8 C7 121.9(3) . . ?
C9 C8 H8 119.1 . . ?
C8 C9 C10 118.2(3) . . ?
C8 C9 C13 121.3(4) . . ?
C10 C9 C13 120.5(4) . . ?
C9 C10 H10 118.7 . . ?
C11 C10 C9 122.5(3) . . ?
C11 C10 H10 118.7 . . ?
C6 C11 C14 121.4(3) . . ?
C10 C11 C6 117.5(3) . . ?
C10 C11 C14 121.1(3) . . ?
C7 C12 H12A 109.5 . . ?
C7 C12 H12B 109.5 . . ?
C7 C12 H12C 109.5 . . ?
H12A C12 H12B 109.5 . . ?
H12A C12 H12C 109.5 . . ?
H12B C12 H12C 109.5 . . ?
C9 C13 H13A 109.5 . . ?
C9 C13 H13B 109.5 . . ?
C9 C13 H13C 109.5 . . ?
H13A C13 H13B 109.5 . . ?
H13A C13 H13C 109.5 . . ?
H13B C13 H13C 109.5 . . ?
C11 C14 H14A 109.5 . . ?
C11 C14 H14B 109.5 . . ?
C11 C14 H14C 109.5 . . ?
H14A C14 H14B 109.5 . . ?
H14A C14 H14C 109.5 . . ?
H14B C14 H14C 109.5 . . ?
C16 C15 N2 120.3(3) . . ?
C16 C15 C20 121.3(3) . . ?
C20 C15 N2 118.4(3) . . ?
C15 C16 C21 122.2(3) . . ?
C17 C16 C15 118.1(3) . . ?
C17 C16 C21 119.7(3) . . ?
C16 C17 H17 118.9 . . ?
C18 C17 C16 122.3(3) . . ?
C18 C17 H17 118.9 . . ?
C17 C18 C19 118.0(3) . . ?
C17 C18 C22 120.8(3) . . ?
C19 C18 C22 121.2(3) . . ?
C18 C19 H19 118.8 . . ?
C18 C19 C20 122.3(3) . . ?
C20 C19 H19 118.8 . . ?
C15 C20 C23 123.5(3) . . ?
C19 C20 C15 117.9(3) . . ?
C19 C20 C23 118.5(3) . . ?
C16 C21 H21A 109.5 . . ?
C16 C21 H21B 109.5 . . ?
C16 C21 H21C 109.5 . . ?
H21A C21 H21B 109.5 . . ?
H21A C21 H21C 109.5 . . ?
H21B C21 H21C 109.5 . . ?
C18 C22 H22A 109.5 . . ?
C18 C22 H22B 109.5 . . ?
C18 C22 H22C 109.5 . . ?
H22A C22 H22B 109.5 . . ?
H22A C22 H22C 109.5 . . ?
H22B C22 H22C 109.5 . . ?
C20 C23 H23A 109.5 . . ?
C20 C23 H23B 109.5 . . ?
C20 C23 H23C 109.5 . . ?
H23A C23 H23B 109.5 . . ?
H23A C23 H23C 109.5 . . ?
H23B C23 H23C 109.5 . . ?

loop_
_geom_bond_atom_site_label_1
_geom_bond_atom_site_label_2
_geom_bond_distance
_geom_bond_site_symmetry_2
_geom_bond_publ_flag
I1 I2 2.8794(4) . ?
I1 S1 2.6738(9) . ?
S1 C1 1.738(3) . ?
N1 C1 1.356(4) . ?
N1 C2 1.491(4) . ?
N1 C6 1.455(4) . ?
N2 C1 1.337(4) . ?
N2 C5 1.483(4) . ?
N2 C15 1.449(4) . ?
C2 H2A 0.9900 . ?
C2 H2B 0.9900 . ?
C2 C3 1.524(5) . ?
C3 H3A 0.9900 . ?
C3 H3B 0.9900 . ?
C3 C4 1.523(5) . ?
C4 H4A 0.9900 . ?
C4 H4B 0.9900 . ?
C4 C5 1.514(5) . ?
C5 H5A 0.9900 . ?
C5 H5B 0.9900 . ?
C6 C7 1.393(5) . ?
C6 C11 1.398(5) . ?
C7 C8 1.403(5) . ?
C7 C12 1.501(5) . ?
C8 H8 0.9500 . ?
C8 C9 1.388(5) . ?
C9 C10 1.388(5) . ?
C9 C13 1.509(5) . ?
C10 H10 0.9500 . ?
C10 C11 1.388(5) . ?
C11 C14 1.505(5) . ?
C12 H12A 0.9800 . ?
C12 H12B 0.9800 . ?
C12 H12C 0.9800 . ?
C13 H13A 0.9800 . ?
C13 H13B 0.9800 . ?
C13 H13C 0.9800 . ?
C14 H14A 0.9800 . ?
C14 H14B 0.9800 . ?
C14 H14C 0.9800 . ?
C15 C16 1.400(5) . ?
C15 C20 1.402(5) . ?
C16 C17 1.393(5) . ?
C16 C21 1.507(5) . ?
C17 H17 0.9500 . ?
C17 C18 1.388(5) . ?
C18 C19 1.389(5) . ?
C18 C22 1.502(5) . ?
C19 H19 0.9500 . ?
C19 C20 1.393(5) . ?
C20 C23 1.504(5) . ?
C21 H21A 0.9800 . ?
C21 H21B 0.9800 . ?
C21 H21C 0.9800 . ?
C22 H22A 0.9800 . ?
C22 H22B 0.9800 . ?
C22 H22C 0.9800 . ?
C23 H23A 0.9800 . ?
C23 H23B 0.9800 . ?
C23 H23C 0.9800 . ?

loop_
_geom_hbond_atom_site_label_D
_geom_hbond_atom_site_label_H
_geom_hbond_atom_site_label_A
_geom_hbond_distance_DH
_geom_hbond_distance_HA
_geom_hbond_distance_DA
_geom_hbond_angle_DHA
_geom_hbond_site_symmetry_A
_geom_hbond_publ_flag
C2 H2B I1 0.99 3.16 4.111(4) 162.3 1_655 yes
C4 H4B I2 0.99 3.16 4.034(4) 147.5 1_645 yes
C5 H5A I1 0.99 3.10 3.896(3) 138.2 1_655 yes

loop_
_geom_torsion_atom_site_label_1
_geom_torsion_atom_site_label_2
_geom_torsion_atom_site_label_3
_geom_torsion_atom_site_label_4
_geom_torsion
_geom_torsion_site_symmetry_1
_geom_torsion_site_symmetry_2
_geom_torsion_site_symmetry_3
_geom_torsion_site_symmetry_4
_geom_torsion_publ_flag
I1 S1 C1 N1 137.9(2) . . . . ?
I1 S1 C1 N2 -43.2(3) . . . . ?
N1 C2 C3 C4 76.3(4) . . . . ?
N1 C6 C7 C8 179.3(3) . . . . ?
N1 C6 C7 C12 -3.0(5) . . . . ?
N1 C6 C11 C10 -178.2(3) . . . . ?
N1 C6 C11 C14 4.2(5) . . . . ?
N2 C15 C16 C17 179.6(3) . . . . ?
N2 C15 C16 C21 -2.2(5) . . . . ?
N2 C15 C20 C19 -179.9(3) . . . . ?
N2 C15 C20 C23 -1.6(5) . . . . ?
C1 N1 C2 C3 -21.6(5) . . . . ?
C1 N1 C6 C7 102.1(4) . . . . ?
C1 N1 C6 C11 -81.0(4) . . . . ?
C1 N2 C5 C4 83.1(4) . . . . ?
C1 N2 C15 C16 -70.4(4) . . . . ?
C1 N2 C15 C20 112.3(4) . . . . ?
C2 N1 C1 S1 155.4(3) . . . . ?
C2 N1 C1 N2 -23.4(5) . . . . ?
C2 N1 C6 C7 -77.6(4) . . . . ?
C2 N1 C6 C11 99.3(3) . . . . ?
C2 C3 C4 C5 -35.7(4) . . . . ?
C3 C4 C5 N2 -49.8(4) . . . . ?
C5 N2 C1 S1 164.0(3) . . . . ?
C5 N2 C1 N1 -17.2(5) . . . . ?
C5 N2 C15 C16 111.8(3) . . . . ?
C5 N2 C15 C20 -65.6(4) . . . . ?
C6 N1 C1 S1 -24.2(4) . . . . ?
C6 N1 C1 N2 157.0(3) . . . . ?
C6 N1 C2 C3 158.0(3) . . . . ?
C6 C7 C8 C9 -1.8(5) . . . . ?
C7 C6 C11 C10 -1.3(5) . . . . ?
C7 C6 C11 C14 -178.9(3) . . . . ?
C7 C8 C9 C10 -0.2(5) . . . . ?
C7 C8 C9 C13 -179.0(3) . . . . ?
C8 C9 C10 C11 1.5(5) . . . . ?
C9 C10 C11 C6 -0.8(5) . . . . ?
C9 C10 C11 C14 176.8(4) . . . . ?
C11 C6 C7 C8 2.6(5) . . . . ?
C11 C6 C7 C12 -179.8(3) . . . . ?
C12 C7 C8 C9 -179.5(3) . . . . ?
C13 C9 C10 C11 -179.6(3) . . . . ?
C15 N2 C1 S1 -13.8(5) . . . . ?
C15 N2 C1 N1 165.0(3) . . . . ?
C15 N2 C5 C4 -99.0(3) . . . . ?
C15 C16 C17 C18 0.9(5) . . . . ?
C16 C15 C20 C19 2.8(5) . . . . ?
C16 C15 C20 C23 -178.9(3) . . . . ?
C16 C17 C18 C19 1.5(5) . . . . ?
C16 C17 C18 C22 -177.1(3) . . . . ?
C17 C18 C19 C20 -1.8(5) . . . . ?
C18 C19 C20 C15 -0.2(5) . . . . ?
C18 C19 C20 C23 -178.6(3) . . . . ?
C20 C15 C16 C17 -3.1(5) . . . . ?
C20 C15 C16 C21 175.0(3) . . . . ?
C21 C16 C17 C18 -177.2(3) . . . . ?
C22 C18 C19 C20 176.7(3) . . . . ?

_cod_database_fobs_code 2109048
